data_7243708
loop_
_publ_author_name
'Lombard, Jean'
'Laker, Heinrich'
'Prins, Francis'
'Wahl, Helene'
'le Roex, Tanya'
'Haynes, Delia A.'

_publ_section_title
;
 Selectivity of hosts for guests by liquid-assisted grinding: differences
 between solution and mechanochemistry
;
_journal_issue 42
_journal_name_full CrystEngComm
_journal_page_first 7380
_journal_page_last 7384
_journal_paper_doi 10.1039/D1CE01286J
_journal_volume 23
_journal_year 2021
_chemical_formula_moiety 'C23 H15 O6, C12 H9 N2, C4 H9 N O'
_chemical_formula_sum 'C39 H33 N3 O7'
_chemical_formula_weight 655.68
_chemical_name_common '1,10-phenanthrolinium pamoate DMA solvate'
_space_group_crystal_system triclinic
_space_group_IT_number 2
_space_group_name_Hall '-P 1'
_space_group_name_H-M_alt 'P -1'
_atom_sites_solution_hydrogens mixed
_atom_sites_solution_primary direct
_audit_creation_method SHELXL-2018/3
_audit_update_record
;
2021-09-23 deposited with the CCDC.	2021-09-30 downloaded from the CCDC.
;
_cell_angle_alpha 81.380(2)
_cell_angle_beta 70.064(2)
_cell_angle_gamma 71.719(2)
_cell_formula_units_Z 2
_cell_length_a 11.035(2)
_cell_length_b 11.907(2)
_cell_length_c 13.273(3)
_cell_measurement_reflns_used 9929
_cell_measurement_temperature 101(2)
_cell_measurement_theta_max 29.00
_cell_measurement_theta_min 3.09
_cell_volume 1554.9(5)
_computing_cell_refinement 'Bruker SAINT'
_computing_data_collection 'Bruker APEX2'
_computing_data_reduction 'Bruker SAINT'
_computing_structure_refinement 'SHELXL-2018/3 (Sheldrick, 2018)'
_diffrn_ambient_temperature 101(2)
_diffrn_measured_fraction_theta_full 0.998
_diffrn_measured_fraction_theta_max 0.992
_diffrn_measurement_device_type 'Bruker APEX-II CCD'
_diffrn_measurement_method '\f and \w scans'
_diffrn_radiation_type MoK\a
_diffrn_radiation_wavelength 0.71073
_diffrn_reflns_av_R_equivalents 0.0637
_diffrn_reflns_av_unetI/netI 0.0438
_diffrn_reflns_Laue_measured_fraction_full 0.998
_diffrn_reflns_Laue_measured_fraction_max 0.992
_diffrn_reflns_limit_h_max 15
_diffrn_reflns_limit_h_min -15
_diffrn_reflns_limit_k_max 16
_diffrn_reflns_limit_k_min -16
_diffrn_reflns_limit_l_max 18
_diffrn_reflns_limit_l_min -18
_diffrn_reflns_number 52350
_diffrn_reflns_point_group_measured_fraction_full 0.998
_diffrn_reflns_point_group_measured_fraction_max 0.992
_diffrn_reflns_theta_full 25.242
_diffrn_reflns_theta_max 29.160
_diffrn_reflns_theta_min 3.087
_exptl_absorpt_coefficient_mu 0.097
_exptl_absorpt_correction_type none
_exptl_crystal_colour yellow
_exptl_crystal_density_diffrn 1.400
_exptl_crystal_description plate
_exptl_crystal_F_000 688
_exptl_crystal_recrystallization_method 'Re-crystallisation from solvent'
_exptl_crystal_size_max 0.257
_exptl_crystal_size_mid 0.231
_exptl_crystal_size_min 0.088
_refine_diff_density_max 0.367
_refine_diff_density_min -0.283
_refine_diff_density_rms 0.054
_refine_ls_extinction_method none
_refine_ls_goodness_of_fit_ref 1.033
_refine_ls_hydrogen_treatment mixed
_refine_ls_matrix_type full
_refine_ls_number_parameters 461
_refine_ls_number_reflns 8339
_refine_ls_number_restraints 0
_refine_ls_restrained_S_all 1.033
_refine_ls_R_factor_all 0.0725
_refine_ls_R_factor_gt 0.0496
_refine_ls_shift/su_max 0.000
_refine_ls_shift/su_mean 0.000
_refine_ls_structure_factor_coef Fsqd
_refine_ls_weighting_details 'w=1/[\s^2^(Fo^2^)+(0.0534P)^2^+0.6656P] where P=(Fo^2^+2Fc^2^)/3'
_refine_ls_weighting_scheme calc
_refine_ls_wR_factor_gt 0.1189
_refine_ls_wR_factor_ref 0.1322
_reflns_Friedel_coverage 0.000
_reflns_number_gt 6055
_reflns_number_total 8339
_reflns_threshold_expression 'I > 2\s(I)'
_cod_data_source_file d1ce01286j2.cif
_cod_data_source_block 1-DMA
_cod_depositor_comments 'Adding full bibliography for 7243708--7243711.cif.'
_cod_original_cell_volume 1555.0(5)
_cod_database_code 7243708
_shelx_shelxl_version_number 2018/3
_shelx_space_group_comment
;
The symmetry employed for this shelxl refinement is uniquely defined
by the following loop, which should always be used as a source of
symmetry information in preference to the above space-group names.
They are only intended as comments.
;
_shelx_estimated_absorpt_t_min 0.975
_shelx_estimated_absorpt_t_max 0.992

loop_
_space_group_symop_operation_xyz
'x, y, z'
'-x, -y, -z'

loop_
_atom_site_label
_atom_site_type_symbol
_atom_site_fract_x
_atom_site_fract_y
_atom_site_fract_z
_atom_site_U_iso_or_equiv
_atom_site_adp_type
_atom_site_occupancy
_atom_site_site_symmetry_order
_atom_site_calc_flag
_atom_site_refinement_flags_posn
_atom_site_refinement_flags_adp
_atom_site_refinement_flags_occupancy
_atom_site_disorder_assembly
_atom_site_disorder_group
O1 O 0.70490(11) 0.61078(10) -0.01698(9) 0.0211(2) Uani 1 1 d . . . . .
O2 O 0.51709(11) 0.74850(10) 0.06192(9) 0.0233(3) Uani 1 1 d . . . . .
C3 C 0.63350(15) 0.68470(14) 0.05614(12) 0.0174(3) Uani 1 1 d . . . . .
C4 C 0.69456(15) 0.69253(13) 0.13913(11) 0.0149(3) Uani 1 1 d . . . . .
C5 C 0.82087(15) 0.62093(13) 0.13640(11) 0.0149(3) Uani 1 1 d . . . . .
H5 H 0.870670 0.568201 0.079887 0.018 Uiso 1 1 calc R U . . .
C6 C 0.87762(14) 0.62455(13) 0.21619(12) 0.0149(3) Uani 1 1 d . . . . .
C7 C 1.00900(15) 0.55183(14) 0.21222(12) 0.0184(3) Uani 1 1 d . . . . .
H7 H 1.060280 0.500925 0.154526 0.022 Uiso 1 1 calc R U . . .
C8 C 1.06187(16) 0.55475(15) 0.29086(14) 0.0224(3) Uani 1 1 d . . . . .
H8 H 1.149104 0.505301 0.288263 0.027 Uiso 1 1 calc R U . . .
C9 C 0.98643(16) 0.63149(15) 0.37597(13) 0.0214(3) Uani 1 1 d . . . . .
H9 H 1.023824 0.633240 0.430251 0.026 Uiso 1 1 calc R U . . .
C10 C 0.86024(15) 0.70349(14) 0.38164(12) 0.0171(3) Uani 1 1 d . . . . .
H10 H 0.812355 0.755397 0.438993 0.021 Uiso 1 1 calc R U . . .
C11 C 0.79966(14) 0.70171(13) 0.30280(12) 0.0146(3) Uani 1 1 d . . . . .
C12 C 0.66700(14) 0.77370(13) 0.30812(11) 0.0139(3) Uani 1 1 d . . . . .
C13 C 0.61930(14) 0.77231(13) 0.22429(12) 0.0145(3) Uani 1 1 d . . . . .
O14 O 0.49738(10) 0.84725(10) 0.22388(9) 0.0182(2) Uani 1 1 d . . . . .
H14 H 0.487(3) 0.827(3) 0.161(3) 0.086(10) Uiso 1 1 d . . . . .
H28 H 0.652(3) 0.614(2) 0.909(2) 0.081(9) Uiso 1 1 d . . . . .
C15 C 0.57711(15) 0.84889(13) 0.40397(11) 0.0154(3) Uani 1 1 d . . . . .
H15A H 0.625800 0.900355 0.415645 0.018 Uiso 1 1 calc R U . . .
H15B H 0.495886 0.900743 0.387357 0.018 Uiso 1 1 calc R U . . .
C16 C 0.53423(14) 0.77500(13) 0.50686(12) 0.0144(3) Uani 1 1 d . . . . .
C17 C 0.44984(14) 0.70111(13) 0.51776(11) 0.0143(3) Uani 1 1 d . . . . .
C18 C 0.38905(15) 0.70180(13) 0.43858(12) 0.0163(3) Uani 1 1 d . . . . .
H18 H 0.405376 0.752130 0.375747 0.020 Uiso 1 1 calc R U . . .
C19 C 0.30721(15) 0.63088(14) 0.45161(12) 0.0186(3) Uani 1 1 d . . . . .
H19 H 0.267587 0.633370 0.397715 0.022 Uiso 1 1 calc R U . . .
C20 C 0.28085(15) 0.55456(14) 0.54324(13) 0.0200(3) Uani 1 1 d . . . . .
H20 H 0.224289 0.505811 0.551045 0.024 Uiso 1 1 calc R U . . .
C21 C 0.33766(15) 0.55147(13) 0.62084(12) 0.0177(3) Uani 1 1 d . . . . .
H21 H 0.320507 0.499718 0.682546 0.021 Uiso 1 1 calc R U . . .
C22 C 0.42189(14) 0.62425(13) 0.61088(11) 0.0152(3) Uani 1 1 d . . . . .
C23 C 0.48003(15) 0.62152(13) 0.69126(12) 0.0166(3) Uani 1 1 d . . . . .
H23 H 0.467953 0.566056 0.750635 0.020 Uiso 1 1 calc R U . . .
C24 C 0.55376(15) 0.69773(13) 0.68502(11) 0.0163(3) Uani 1 1 d . . . . .
C25 C 0.57760(14) 0.77721(13) 0.59305(12) 0.0155(3) Uani 1 1 d . . . . .
O26 O 0.64806(11) 0.85486(10) 0.58767(9) 0.0203(2) Uani 1 1 d . . . . .
H26 H 0.664(2) 0.843(2) 0.651(2) 0.055(7) Uiso 1 1 d . . . . .
C27 C 0.61209(15) 0.69593(14) 0.77239(12) 0.0186(3) Uani 1 1 d . . . . .
O28 O 0.60075(11) 0.61217(10) 0.84555(9) 0.0216(2) Uani 1 1 d . . . . .
O29 O 0.66784(12) 0.77282(11) 0.77128(9) 0.0258(3) Uani 1 1 d . . . . .
N30 N 0.08494(13) 0.81996(12) 0.09814(11) 0.0183(3) Uani 1 1 d . . . . .
H30 H 0.041(2) 0.872(2) 0.1546(19) 0.048(7) Uiso 1 1 d . . . . .
C31 C 0.20812(16) 0.75166(14) 0.09349(14) 0.0220(3) Uani 1 1 d . . . . .
H31 H 0.247697 0.759189 0.144540 0.026 Uiso 1 1 calc R U . . .
C32 C 0.27915(17) 0.66959(15) 0.01472(14) 0.0247(4) Uani 1 1 d . . . . .
H32 H 0.367695 0.622141 0.010402 0.030 Uiso 1 1 calc R U . . .
C33 C 0.21868(17) 0.65837(15) -0.05697(13) 0.0236(3) Uani 1 1 d . . . . .
H33 H 0.264666 0.600431 -0.109478 0.028 Uiso 1 1 calc R U . . .
C34 C 0.08947(16) 0.73177(14) -0.05341(12) 0.0201(3) Uani 1 1 d . . . . .
C35 C 0.02318(15) 0.81450(13) 0.02685(12) 0.0175(3) Uani 1 1 d . . . . .
C36 C -0.10828(15) 0.89289(14) 0.03543(13) 0.0186(3) Uani 1 1 d . . . . .
N37 N -0.16510(13) 0.97057(12) 0.11509(11) 0.0212(3) Uani 1 1 d . . . . .
C38 C -0.28790(17) 1.04062(15) 0.12296(15) 0.0261(4) Uani 1 1 d . . . . .
H38 H -0.329994 1.094773 0.178856 0.031 Uiso 1 1 calc R U . . .
C39 C -0.35913(18) 1.03948(16) 0.05378(15) 0.0294(4) Uani 1 1 d . . . . .
H39 H -0.446574 1.092048 0.062651 0.035 Uiso 1 1 calc R U . . .
C40 C -0.30090(18) 0.96160(16) -0.02664(15) 0.0284(4) Uani 1 1 d . . . . .
H40 H -0.347423 0.959978 -0.074626 0.034 Uiso 1 1 calc R U . . .
C41 C -0.17140(17) 0.88366(15) -0.03807(13) 0.0223(3) Uani 1 1 d . . . . .
C42 C -0.10320(18) 0.79651(16) -0.11833(13) 0.0260(4) Uani 1 1 d . . . . .
H42 H -0.146627 0.789477 -0.166821 0.031 Uiso 1 1 calc R U . . .
C43 C 0.02126(18) 0.72459(15) -0.12604(13) 0.0248(4) Uani 1 1 d . . . . .
H43 H 0.064331 0.668439 -0.180270 0.030 Uiso 1 1 calc R U . . .
O44 O 0.95764(12) 1.07622(11) 0.72831(10) 0.0275(3) Uani 1 1 d . . . . .
C45 C 1.01554(17) 0.98459(15) 0.67673(13) 0.0221(3) Uani 1 1 d . . . . .
C46 C 1.16211(17) 0.92347(17) 0.66110(14) 0.0285(4) Uani 1 1 d . . . . .
H46A H 1.200359 0.972564 0.687541 0.043 Uiso 1 1 calc R U . . .
H46B H 1.209832 0.911398 0.584608 0.043 Uiso 1 1 calc R U . . .
H46C H 1.171552 0.846647 0.700981 0.043 Uiso 1 1 calc R U . . .
N47 N 0.94773(14) 0.94270(12) 0.63202(11) 0.0225(3) Uani 1 1 d . . . . .
C48 C 0.9989(2) 0.82988(16) 0.58043(16) 0.0330(4) Uani 1 1 d . . . . .
H48A H 1.092766 0.793705 0.577860 0.050 Uiso 1 1 calc R U . . .
H48B H 0.993244 0.843273 0.507287 0.050 Uiso 1 1 calc R U . . .
H48C H 0.944991 0.776873 0.621499 0.050 Uiso 1 1 calc R U . . .
C49 C 0.80642(17) 1.00621(15) 0.64649(14) 0.0251(4) Uani 1 1 d . . . . .
H49A H 0.750045 0.976684 0.713055 0.038 Uiso 1 1 calc R U . . .
H49B H 0.781897 0.993455 0.585636 0.038 Uiso 1 1 calc R U . . .
H49C H 0.792647 1.091036 0.650490 0.038 Uiso 1 1 calc R U . . .

loop_
_atom_site_aniso_label
_atom_site_aniso_U_11
_atom_site_aniso_U_22
_atom_site_aniso_U_33
_atom_site_aniso_U_23
_atom_site_aniso_U_13
_atom_site_aniso_U_12
O1 0.0241(6) 0.0246(6) 0.0153(5) -0.0024(4) -0.0093(5) -0.0035(5)
O2 0.0216(6) 0.0277(6) 0.0212(6) -0.0022(5) -0.0115(5) -0.0022(5)
C3 0.0203(8) 0.0194(7) 0.0144(7) 0.0048(6) -0.0075(6) -0.0085(6)
C4 0.0166(7) 0.0163(7) 0.0125(7) 0.0022(5) -0.0048(5) -0.0066(6)
C5 0.0159(7) 0.0148(7) 0.0129(7) 0.0004(5) -0.0026(5) -0.0055(6)
C6 0.0140(7) 0.0158(7) 0.0150(7) 0.0013(5) -0.0030(5) -0.0068(6)
C7 0.0145(7) 0.0195(7) 0.0199(8) -0.0031(6) -0.0032(6) -0.0044(6)
C8 0.0143(7) 0.0245(8) 0.0284(9) -0.0032(7) -0.0086(6) -0.0026(6)
C9 0.0183(8) 0.0260(8) 0.0244(8) -0.0022(7) -0.0109(6) -0.0073(7)
C10 0.0156(7) 0.0204(8) 0.0174(7) -0.0023(6) -0.0050(6) -0.0074(6)
C11 0.0147(7) 0.0159(7) 0.0149(7) 0.0022(5) -0.0045(5) -0.0081(6)
C12 0.0148(7) 0.0136(7) 0.0135(7) 0.0018(5) -0.0040(5) -0.0059(6)
C13 0.0136(7) 0.0147(7) 0.0146(7) 0.0036(5) -0.0050(5) -0.0042(6)
O14 0.0149(5) 0.0205(6) 0.0170(5) 0.0010(4) -0.0068(4) -0.0007(4)
C15 0.0157(7) 0.0152(7) 0.0155(7) 0.0001(5) -0.0051(6) -0.0050(6)
C16 0.0136(7) 0.0147(7) 0.0141(7) -0.0014(5) -0.0038(5) -0.0029(6)
C17 0.0115(7) 0.0146(7) 0.0141(7) -0.0026(5) -0.0025(5) -0.0008(5)
C18 0.0137(7) 0.0181(7) 0.0153(7) -0.0004(6) -0.0038(5) -0.0027(6)
C19 0.0161(7) 0.0221(8) 0.0187(7) -0.0023(6) -0.0076(6) -0.0041(6)
C20 0.0160(7) 0.0212(8) 0.0234(8) -0.0020(6) -0.0050(6) -0.0072(6)
C21 0.0159(7) 0.0162(7) 0.0183(7) 0.0001(6) -0.0025(6) -0.0043(6)
C22 0.0132(7) 0.0156(7) 0.0146(7) -0.0030(5) -0.0028(5) -0.0017(6)
C23 0.0157(7) 0.0179(7) 0.0132(7) -0.0009(6) -0.0027(6) -0.0026(6)
C24 0.0154(7) 0.0199(7) 0.0121(7) -0.0026(6) -0.0045(6) -0.0019(6)
C25 0.0126(7) 0.0170(7) 0.0157(7) -0.0041(6) -0.0021(5) -0.0036(6)
O26 0.0248(6) 0.0223(6) 0.0194(6) -0.0011(5) -0.0098(5) -0.0111(5)
C27 0.0168(7) 0.0221(8) 0.0150(7) -0.0045(6) -0.0037(6) -0.0025(6)
O28 0.0256(6) 0.0261(6) 0.0156(5) 0.0004(4) -0.0098(5) -0.0077(5)
O29 0.0340(7) 0.0283(6) 0.0238(6) 0.0015(5) -0.0160(5) -0.0145(5)
N30 0.0166(6) 0.0187(7) 0.0212(7) -0.0010(5) -0.0067(5) -0.0063(5)
C31 0.0177(8) 0.0216(8) 0.0279(9) 0.0000(6) -0.0088(6) -0.0060(6)
C32 0.0169(8) 0.0225(8) 0.0324(9) -0.0018(7) -0.0043(7) -0.0059(7)
C33 0.0238(8) 0.0217(8) 0.0224(8) -0.0037(6) 0.0002(7) -0.0095(7)
C34 0.0228(8) 0.0208(8) 0.0175(7) 0.0020(6) -0.0031(6) -0.0121(7)
C35 0.0187(7) 0.0177(7) 0.0192(7) 0.0037(6) -0.0072(6) -0.0100(6)
C36 0.0185(7) 0.0184(7) 0.0212(8) 0.0058(6) -0.0074(6) -0.0098(6)
N37 0.0187(7) 0.0185(7) 0.0263(7) 0.0020(5) -0.0073(5) -0.0059(5)
C38 0.0215(8) 0.0207(8) 0.0327(9) 0.0041(7) -0.0072(7) -0.0051(7)
C39 0.0220(9) 0.0259(9) 0.0401(11) 0.0124(8) -0.0135(8) -0.0088(7)
C40 0.0277(9) 0.0325(10) 0.0322(10) 0.0170(8) -0.0179(8) -0.0175(8)
C41 0.0246(8) 0.0250(8) 0.0226(8) 0.0097(6) -0.0114(7) -0.0149(7)
C42 0.0356(10) 0.0320(9) 0.0200(8) 0.0088(7) -0.0139(7) -0.0217(8)
C43 0.0347(10) 0.0262(9) 0.0178(8) 0.0019(6) -0.0069(7) -0.0172(8)
O44 0.0293(7) 0.0251(6) 0.0314(7) -0.0095(5) -0.0141(5) -0.0037(5)
C45 0.0238(8) 0.0225(8) 0.0191(8) 0.0015(6) -0.0065(6) -0.0068(7)
C46 0.0193(8) 0.0350(10) 0.0267(9) -0.0015(7) -0.0063(7) -0.0027(7)
N47 0.0228(7) 0.0191(7) 0.0242(7) -0.0043(5) -0.0063(6) -0.0037(6)
C48 0.0403(11) 0.0229(9) 0.0327(10) -0.0118(7) -0.0066(8) -0.0051(8)
C49 0.0235(8) 0.0240(8) 0.0312(9) -0.0018(7) -0.0122(7) -0.0071(7)

loop_
_atom_type_symbol
_atom_type_description
_atom_type_scat_dispersion_real
_atom_type_scat_dispersion_imag
_atom_type_scat_source
C C 0.0033 0.0016 'International Tables Vol C Tables 4.2.6.8 and 6.1.1.4'
H H 0.0000 0.0000 'International Tables Vol C Tables 4.2.6.8 and 6.1.1.4'
N N 0.0061 0.0033 'International Tables Vol C Tables 4.2.6.8 and 6.1.1.4'
O O 0.0106 0.0060 'International Tables Vol C Tables 4.2.6.8 and 6.1.1.4'

loop_
_geom_angle_atom_site_label_1
_geom_angle_atom_site_label_2
_geom_angle_atom_site_label_3
_geom_angle
_geom_angle_site_symmetry_1
_geom_angle_site_symmetry_3
_geom_angle_publ_flag
O2 C3 O1 123.61(14) . . ?
O2 C3 C4 119.47(14) . . ?
O1 C3 C4 116.91(13) . . ?
C5 C4 C13 119.49(13) . . ?
C5 C4 C3 120.64(13) . . ?
C13 C4 C3 119.84(13) . . ?
C4 C5 C6 121.19(13) . . ?
C5 C6 C7 121.07(13) . . ?
C5 C6 C11 118.78(13) . . ?
C7 C6 C11 120.15(13) . . ?
C8 C7 C6 120.48(14) . . ?
C7 C8 C9 119.83(15) . . ?
C10 C9 C8 121.19(14) . . ?
C9 C10 C11 121.05(14) . . ?
C10 C11 C12 122.25(13) . . ?
C10 C11 C6 117.29(13) . . ?
C12 C11 C6 120.46(13) . . ?
C13 C12 C11 118.40(13) . . ?
C13 C12 C15 119.90(13) . . ?
C11 C12 C15 121.69(13) . . ?
O14 C13 C12 119.17(13) . . ?
O14 C13 C4 119.39(13) . . ?
C12 C13 C4 121.43(13) . . ?
C16 C15 C12 112.99(12) . . ?
C25 C16 C17 118.01(13) . . ?
C25 C16 C15 120.35(13) . . ?
C17 C16 C15 121.64(13) . . ?
C18 C17 C22 117.35(13) . . ?
C18 C17 C16 122.25(13) . . ?
C22 C17 C16 120.39(13) . . ?
C19 C18 C17 121.06(14) . . ?
C18 C19 C20 121.33(14) . . ?
C21 C20 C19 119.20(14) . . ?
C20 C21 C22 121.21(14) . . ?
C23 C22 C21 121.23(14) . . ?
C23 C22 C17 118.93(13) . . ?
C21 C22 C17 119.84(13) . . ?
C24 C23 C22 121.09(14) . . ?
C23 C24 C25 119.46(13) . . ?
C23 C24 C27 120.54(13) . . ?
C25 C24 C27 119.98(13) . . ?
O26 C25 C16 118.72(13) . . ?
O26 C25 C24 119.65(13) . . ?
C16 C25 C24 121.59(13) . . ?
O29 C27 O28 123.73(14) . . ?
O29 C27 C24 120.07(14) . . ?
O28 C27 C24 116.21(13) . . ?
C31 N30 C35 122.61(14) . . ?
N30 C31 C32 120.63(15) . . ?
C33 C32 C31 118.69(16) . . ?
C32 C33 C34 120.79(15) . . ?
C35 C34 C33 118.05(14) . . ?
C35 C34 C43 118.51(15) . . ?
C33 C34 C43 123.42(15) . . ?
N30 C35 C34 119.17(14) . . ?
N30 C35 C36 119.41(14) . . ?
C34 C35 C36 121.42(14) . . ?
N37 C36 C41 124.01(15) . . ?
N37 C36 C35 117.69(14) . . ?
C41 C36 C35 118.30(15) . . ?
C38 N37 C36 116.70(14) . . ?
N37 C38 C39 123.95(17) . . ?
C40 C39 C38 118.99(16) . . ?
C39 C40 C41 119.68(16) . . ?
C40 C41 C36 116.65(16) . . ?
C40 C41 C42 123.80(15) . . ?
C36 C41 C42 119.54(15) . . ?
C43 C42 C41 121.29(15) . . ?
C42 C43 C34 120.92(16) . . ?
O44 C45 N47 119.55(15) . . ?
O44 C45 C46 120.60(15) . . ?
N47 C45 C46 119.81(15) . . ?
C45 N47 C48 124.77(15) . . ?
C45 N47 C49 118.30(14) . . ?
C48 N47 C49 116.49(14) . . ?

loop_
_geom_bond_atom_site_label_1
_geom_bond_atom_site_label_2
_geom_bond_distance
_geom_bond_site_symmetry_2
_geom_bond_publ_flag
O1 C3 1.2794(19) . ?
O2 C3 1.2536(19) . ?
C3 C4 1.501(2) . ?
C4 C5 1.379(2) . ?
C4 C13 1.434(2) . ?
C5 C6 1.414(2) . ?
C6 C7 1.424(2) . ?
C6 C11 1.433(2) . ?
C7 C8 1.367(2) . ?
C8 C9 1.412(2) . ?
C9 C10 1.371(2) . ?
C10 C11 1.427(2) . ?
C11 C12 1.429(2) . ?
C12 C13 1.388(2) . ?
C12 C15 1.526(2) . ?
C13 O14 1.3626(17) . ?
C15 C16 1.524(2) . ?
C16 C25 1.389(2) . ?
C16 C17 1.431(2) . ?
C17 C18 1.425(2) . ?
C17 C22 1.428(2) . ?
C18 C19 1.374(2) . ?
C19 C20 1.408(2) . ?
C20 C21 1.367(2) . ?
C21 C22 1.421(2) . ?
C22 C23 1.412(2) . ?
C23 C24 1.374(2) . ?
C24 C25 1.430(2) . ?
C24 C27 1.501(2) . ?
C25 O26 1.3632(18) . ?
C27 O29 1.2490(19) . ?
C27 O28 1.2877(19) . ?
N30 C31 1.333(2) . ?
N30 C35 1.3602(19) . ?
C31 C32 1.389(2) . ?
C32 C33 1.377(2) . ?
C33 C34 1.409(2) . ?
C34 C35 1.404(2) . ?
C34 C43 1.436(2) . ?
C35 C36 1.435(2) . ?
C36 N37 1.358(2) . ?
C36 C41 1.411(2) . ?
N37 C38 1.328(2) . ?
C38 C39 1.401(2) . ?
C39 C40 1.366(3) . ?
C40 C41 1.410(2) . ?
C41 C42 1.440(2) . ?
C42 C43 1.350(3) . ?
O44 C45 1.247(2) . ?
C45 N47 1.337(2) . ?
C45 C46 1.506(2) . ?
N47 C48 1.459(2) . ?
N47 C49 1.463(2) . ?
